data_4504719
loop_
_publ_author_name
'Burke, Nichola J.'
'Burrows, Andrew D.'
'Mahon, Mary F.'
'Warren, John E.'

_publ_section_title
;
 Incorporation of Dyes into Hydrogen-Bond Networks:&#x2009; The Structures
 and Properties of Guanidinium Sulfonate Derivatives Containing Ethyl
 Orange and 4-Aminoazobenzene-4&#x2018;-sulfonate
;
_journal_issue 2
_journal_name_full 'Crystal Growth &amp; Design'
_journal_page_first 546
_journal_paper_doi 10.1021/cg050499e
_journal_volume 6
_journal_year 2006
_chemical_formula_sum 'C19 H28 N6 O3 S'
_chemical_formula_weight 420.53
_chemical_name_systematic
;
 ?
;
_space_group_IT_number 19
_symmetry_cell_setting orthorhombic
_symmetry_space_group_name_Hall 'P 2ac 2ab'
_symmetry_space_group_name_H-M 'P 21 21 21'
_atom_sites_solution_hydrogens geom
_atom_sites_solution_primary direct
_atom_sites_solution_secondary difmap
_audit_creation_method SHELXL-97
_cell_angle_alpha 90.00
_cell_angle_beta 90.00
_cell_angle_gamma 90.00
_cell_formula_units_Z 4
_cell_length_a 7.3660(1)
_cell_length_b 7.4200(1)
_cell_length_c 39.3020(6)
_cell_measurement_reflns_used 18634
_cell_measurement_temperature 150(2)
_cell_measurement_theta_max 30.034
_cell_measurement_theta_min 2.910
_cell_volume 2148.08(5)
_computing_cell_refinement 'HKL Scalepack (Otwinowski & Minor 1997)'
_computing_data_reduction 'Denzo & Scalepack (Otwinowski & Minor, 1997)'
_computing_molecular_graphics 'ORTEX (P.McArdle, 1995)'
_computing_publication_material 'SHELXL-97/2 (Sheldrick,1997)'
_computing_structure_refinement 'SHELXL-97 (Sheldrick, 1997)'
_computing_structure_solution 'SHELXS-97 (Sheldrick, 1990)'
_diffrn_ambient_temperature 150(2)
_diffrn_measured_fraction_theta_full 0.962
_diffrn_measured_fraction_theta_max 0.962
_diffrn_measurement_device_type KappaCCD
_diffrn_measurement_method KappaCCD
_diffrn_radiation_monochromator graphite
_diffrn_radiation_source 'fine-focus sealed tube'
_diffrn_radiation_type MoK\a
_diffrn_radiation_wavelength 0.71073
_diffrn_reflns_av_R_equivalents 0.0350
_diffrn_reflns_av_sigmaI/netI 0.0368
_diffrn_reflns_limit_h_max 10
_diffrn_reflns_limit_h_min -10
_diffrn_reflns_limit_k_max 10
_diffrn_reflns_limit_k_min -10
_diffrn_reflns_limit_l_max 55
_diffrn_reflns_limit_l_min -55
_diffrn_reflns_number 21523
_diffrn_reflns_theta_full 30.01
_diffrn_reflns_theta_max 30.01
_diffrn_reflns_theta_min 4.15
_exptl_absorpt_coefficient_mu 0.183
_exptl_absorpt_correction_type none
_exptl_absorpt_process_details
;
 ?
;
_exptl_crystal_colour Orange
_exptl_crystal_density_diffrn 1.300
_exptl_crystal_density_method 'not measured'
_exptl_crystal_description Tabloid
_exptl_crystal_F_000 896
_exptl_crystal_size_max 0.30
_exptl_crystal_size_mid 0.30
_exptl_crystal_size_min 0.10
_refine_diff_density_max 0.490
_refine_diff_density_min -0.453
_refine_diff_density_rms 0.038
_refine_ls_abs_structure_details 'Flack H D (1983), Acta Cryst. A39, 876-881'
_refine_ls_abs_structure_Flack 0.02(6)
_refine_ls_extinction_method none
_refine_ls_goodness_of_fit_ref 1.026
_refine_ls_hydrogen_treatment constr
_refine_ls_matrix_type full
_refine_ls_number_parameters 323
_refine_ls_number_reflns 5788
_refine_ls_number_restraints 0
_refine_ls_restrained_S_all 1.026
_refine_ls_R_factor_all 0.0457
_refine_ls_R_factor_gt 0.0371
_refine_ls_shift/su_max 0.002
_refine_ls_shift/su_mean 0.000
_refine_ls_structure_factor_coef Fsqd
_refine_ls_weighting_details 'calc w=1/[\s^2^(Fo^2^)+(0.0472P)^2^+0.3573P] where P=(Fo^2^+2Fc^2^)/3'
_refine_ls_weighting_scheme calc
_refine_ls_wR_factor_gt 0.0889
_refine_ls_wR_factor_ref 0.0929
_reflns_number_gt 5068
_reflns_number_total 5788
_reflns_threshold_expression >2sigma(I)
_cod_data_source_file cg050499esi20050926_121833.cif
_cod_data_source_block c:\compound_3\h04njb2
_cod_depositor_comments
;
The following automatic conversions were performed:

'_symmetry_cell_setting' value 'Orthorhombic' changed to
'orthorhombic' according to
/home/saulius/struct/CIF-dictionaries/cif_core.dic dictionary named
'cif_core.dic' version 2.4.1 from
2010-06-29.

'_exptl_absorpt_correction_type' value 'None' changed to
'none' according to
/home/saulius/struct/CIF-dictionaries/cif_core.dic dictionary named
'cif_core.dic' version 2.4.1 from 2010-06-29.

Automatic conversion script
Id: cif_fix_values 1715 2011-07-08 13:25:40Z adriana 
;
_cod_original_sg_symbol_H-M P212121
_cod_database_code 4504719

loop_
_symmetry_equiv_pos_as_xyz
'x, y, z'
'-x+1/2, -y, z+1/2'
'x+1/2, -y+1/2, -z'
'-x, y+1/2, -z+1/2'

loop_
_atom_site_label
_atom_site_type_symbol
_atom_site_fract_x
_atom_site_fract_y
_atom_site_fract_z
_atom_site_U_iso_or_equiv
_atom_site_adp_type
_atom_site_occupancy
_atom_site_symmetry_multiplicity
_atom_site_calc_flag
_atom_site_refinement_flags
_atom_site_disorder_assembly
_atom_site_disorder_group
S1 S 0.62515(5) 0.45406(5) 0.564119(8) 0.02806(9) Uani 1 1 d . . .
O1 O 0.50623(16) 0.29550(14) 0.56568(3) 0.0326(2) Uani 1 1 d . . .
O2 O 0.74874(17) 0.44811(18) 0.53526(3) 0.0436(3) Uani 1 1 d . . .
O3 O 0.52107(16) 0.62102(15) 0.56566(3) 0.0367(3) Uani 1 1 d . . .
N1 N 0.57141(17) -0.03408(19) 0.52380(3) 0.0311(3) Uani 1 1 d . . .
H1A H 0.5620 0.0526 0.5390 0.037 Uiso 1 1 calc R . .
H1B H 0.5202 -0.1393 0.5276 0.037 Uiso 1 1 calc R . .
N2 N 0.7401(2) 0.15323(18) 0.48947(4) 0.0356(3) Uani 1 1 d . . .
H2B H 0.7999 0.1729 0.4704 0.043 Uiso 1 1 calc R . .
H2A H 0.7314 0.2391 0.5048 0.043 Uiso 1 1 calc R . .
N3 N 0.67757(17) -0.13417(17) 0.47162(3) 0.0300(3) Uani 1 1 d . . .
H3 H 0.7574 -0.1183 0.4552 0.036 Uiso 1 1 calc R . .
N4 N 1.1305(3) 0.3805(2) 0.68126(5) 0.0260(3) Uani 0.67 1 d P A 1
N6 N 1.49872(17) 0.40663(19) 0.82727(3) 0.0322(3) Uani 1 1 d . . .
N5 N 1.0796(4) 0.4568(4) 0.70854(6) 0.0247(4) Uani 0.67 1 d P A 1
C1 C 0.66332(19) -0.0058(2) 0.49501(4) 0.0286(3) Uani 1 1 d . . .
C2 C 0.5710(2) -0.2991(2) 0.47108(4) 0.0375(4) Uani 1 1 d . . .
H2C H 0.4416 -0.2702 0.4752 0.045 Uiso 1 1 calc R . .
H2D H 0.6126 -0.3804 0.4895 0.045 Uiso 1 1 calc R . .
C3 C 0.5906(3) -0.3927(3) 0.43704(5) 0.0488(4) Uani 1 1 d . . .
H3A H 0.7181 -0.4251 0.4334 0.073 Uiso 1 1 calc R . .
H3B H 0.5505 -0.3115 0.4189 0.073 Uiso 1 1 calc R . .
H3C H 0.5160 -0.5020 0.4368 0.073 Uiso 1 1 calc R . .
C4 C 0.7732(10) 0.4442(9) 0.59791(13) 0.0224(8) Uani 0.67 1 d P A 1
C5 C 0.9531(4) 0.3859(4) 0.59364(7) 0.0255(5) Uani 0.67 1 d P A 1
H5 H 0.9971 0.3594 0.5715 0.031 Uiso 0.67 1 calc PR A 1
C6 C 1.0675(3) 0.3665(3) 0.62159(6) 0.0273(4) Uani 0.67 1 d P A 1
H6 H 1.1885 0.3256 0.6185 0.033 Uiso 0.67 1 calc PR A 1
C7 C 1.0045(4) 0.4072(3) 0.65425(8) 0.0233(5) Uani 0.67 1 d P A 1
C8 C 0.8275(5) 0.4688(4) 0.65896(6) 0.0258(4) Uani 0.67 1 d P A 1
H8 H 0.7846 0.4989 0.6810 0.031 Uiso 0.67 1 calc PR A 1
C9 C 0.7146(4) 0.4853(6) 0.63059(10) 0.0285(8) Uani 0.67 1 d P A 1
H9 H 0.5936 0.5262 0.6337 0.034 Uiso 0.67 1 calc PR A 1
C10 C 1.20356(12) 0.42715(14) 0.736571(18) 0.0348(4) Uani 1 1 d G . .
C11 C 1.35158(14) 0.31178(14) 0.739170(18) 0.0386(4) Uani 1 1 d G A .
H11 H 1.3847 0.2379 0.7204 0.046 Uiso 1 1 calc R . .
C12 C 1.45108(11) 0.30448(11) 0.769189(19) 0.0359(4) Uani 1 1 d G A .
H12 H 1.5523 0.2256 0.7710 0.043 Uiso 1 1 calc R . .
C13 C 1.40257(9) 0.41255(10) 0.796609(16) 0.0281(3) Uani 1 1 d G A .
C14 C 1.25454(11) 0.52792(12) 0.794011(19) 0.0296(3) Uani 1 1 d G A .
H14 H 1.2214 0.6018 0.8128 0.035 Uiso 1 1 calc R . .
C15 C 1.15504(11) 0.53522(13) 0.76399(2) 0.0331(3) Uani 1 1 d G A .
H15 H 1.0539 0.6141 0.7622 0.040 Uiso 1 1 calc R . .
C16 C 1.65657(14) 0.29184(18) 0.83204(3) 0.0350(3) Uani 1 1 d G A .
H16A H 1.6358 0.1756 0.8203 0.042 Uiso 1 1 calc R . .
H16B H 1.6715 0.2664 0.8566 0.042 Uiso 1 1 calc R . .
C17 C 1.8310(2) 0.3768(3) 0.81846(6) 0.0502(5) Uani 1 1 d . . .
H17A H 1.8509 0.4932 0.8296 0.075 Uiso 1 1 calc R A .
H17B H 1.8202 0.3948 0.7938 0.075 Uiso 1 1 calc R . .
H17C H 1.9338 0.2967 0.8232 0.075 Uiso 1 1 calc R . .
C18 C 1.4615(2) 0.5332(2) 0.85501(4) 0.0324(3) Uani 1 1 d . . .
H18A H 1.4277 0.6514 0.8452 0.039 Uiso 1 1 calc R . .
H18B H 1.5736 0.5503 0.8685 0.039 Uiso 1 1 calc R . .
C19 C 1.3108(2) 0.4705(2) 0.87844(4) 0.0369(4) Uani 1 1 d . . .
H19A H 1.3453 0.3557 0.8890 0.055 Uiso 1 1 calc R . .
H19B H 1.1989 0.4543 0.8653 0.055 Uiso 1 1 calc R . .
H19C H 1.2908 0.5610 0.8962 0.055 Uiso 1 1 calc R . .
N4A N 0.9914(8) 0.4653(7) 0.70121(12) 0.0324(9) Uani 0.33 1 d P A 2
N5A N 1.1435(8) 0.3905(7) 0.70249(14) 0.0323(9) Uani 0.33 1 d P A 2
C4A C 0.744(2) 0.453(2) 0.6064(2) 0.024(2) Uani 0.33 1 d P A 2
C5A C 0.9233(9) 0.4162(9) 0.60658(15) 0.0352(14) Uani 0.33 1 d P A 2
H5A H 0.9866 0.3908 0.5861 0.042 Uiso 0.33 1 calc PR A 2
C6A C 1.0144(8) 0.4162(8) 0.63838(18) 0.0317(12) Uani 0.33 1 d P A 2
H6A H 1.1406 0.3911 0.6398 0.038 Uiso 0.33 1 calc PR A 2
C7A C 0.9152(11) 0.4533(8) 0.66681(14) 0.0298(10) Uani 0.33 1 d P A 2
C8A C 0.7311(10) 0.4938(7) 0.66557(13) 0.0337(11) Uani 0.33 1 d P A 2
H8A H 0.6663 0.5228 0.6857 0.040 Uiso 0.33 1 calc PR A 2
C9A C 0.6449(10) 0.4910(10) 0.63472(17) 0.0255(13) Uani 0.33 1 d P A 2
H9A H 0.5185 0.5147 0.6331 0.031 Uiso 0.33 1 calc PR A 2

loop_
_atom_site_aniso_label
_atom_site_aniso_U_11
_atom_site_aniso_U_22
_atom_site_aniso_U_33
_atom_site_aniso_U_23
_atom_site_aniso_U_13
_atom_site_aniso_U_12
S1 0.03450(18) 0.02223(16) 0.02745(15) -0.00136(14) -0.00689(14) 0.00000(15)
O1 0.0377(6) 0.0267(5) 0.0334(5) -0.0008(5) -0.0073(5) -0.0043(4)
O2 0.0461(6) 0.0438(7) 0.0408(6) -0.0078(6) 0.0048(5) -0.0087(6)
O3 0.0447(6) 0.0262(5) 0.0393(6) -0.0011(5) -0.0133(5) 0.0059(5)
N1 0.0337(6) 0.0265(6) 0.0331(6) -0.0031(5) 0.0057(5) -0.0017(5)
N2 0.0430(8) 0.0295(7) 0.0343(6) -0.0040(5) 0.0090(6) -0.0038(6)
N3 0.0292(6) 0.0302(7) 0.0306(6) -0.0036(5) 0.0016(5) -0.0004(5)
N4 0.0285(9) 0.0240(9) 0.0254(9) -0.0004(7) -0.0028(8) -0.0009(8)
N6 0.0296(6) 0.0350(7) 0.0319(6) -0.0064(5) -0.0042(5) 0.0085(6)
N5 0.0247(12) 0.0224(11) 0.0271(10) 0.0018(9) -0.0011(9) -0.0009(11)
C1 0.0244(6) 0.0308(8) 0.0307(6) -0.0033(5) -0.0021(5) 0.0025(5)
C2 0.0413(9) 0.0297(8) 0.0415(9) -0.0036(7) 0.0009(7) -0.0047(7)
C3 0.0572(11) 0.0423(9) 0.0469(9) -0.0131(8) -0.0075(9) -0.0073(9)
C4 0.036(2) 0.0157(13) 0.016(2) -0.0005(18) -0.0020(17) -0.0039(13)
C5 0.0306(12) 0.0249(12) 0.0211(12) -0.0012(10) 0.0012(10) 0.0004(10)
C6 0.0270(11) 0.0270(11) 0.0281(11) 0.0012(9) 0.0005(9) 0.0008(9)
C7 0.0255(13) 0.0199(11) 0.0244(12) 0.0005(11) 0.0025(12) -0.0020(9)
C8 0.0237(13) 0.0262(12) 0.0276(11) -0.0007(9) 0.0025(11) 0.0036(12)
C9 0.0237(15) 0.0274(14) 0.0345(18) 0.0003(11) 0.0014(13) 0.0007(14)
C10 0.0400(8) 0.0352(9) 0.0293(6) 0.0053(6) -0.0057(6) -0.0141(7)
C11 0.0549(10) 0.0319(8) 0.0291(7) -0.0064(6) 0.0017(7) -0.0063(8)
C12 0.0405(9) 0.0320(8) 0.0354(8) -0.0069(7) 0.0013(7) 0.0057(7)
C13 0.0277(7) 0.0276(7) 0.0290(6) -0.0013(5) -0.0018(5) 0.0009(6)
C14 0.0297(7) 0.0313(7) 0.0277(6) -0.0014(6) -0.0010(5) 0.0017(7)
C15 0.0300(7) 0.0353(8) 0.0339(7) 0.0069(7) -0.0030(6) -0.0004(7)
C16 0.0303(8) 0.0319(8) 0.0428(8) -0.0011(7) -0.0059(7) 0.0076(7)
C17 0.0301(8) 0.0371(9) 0.0834(14) -0.0046(10) 0.0001(9) 0.0044(8)
C18 0.0357(8) 0.0302(7) 0.0314(7) -0.0066(6) -0.0070(6) 0.0030(7)
C19 0.0512(9) 0.0309(8) 0.0287(6) -0.0038(6) -0.0004(6) 0.0063(8)
N4A 0.035(2) 0.029(2) 0.034(2) 0.0002(18) 0.0009(19) -0.002(2)
N5A 0.034(3) 0.028(2) 0.036(3) 0.001(2) -0.001(2) -0.001(2)
C4A 0.043(5) 0.022(3) 0.006(4) -0.002(3) -0.004(3) 0.001(3)
C5A 0.048(4) 0.035(3) 0.023(3) -0.006(2) 0.006(2) -0.005(2)
C6A 0.027(2) 0.039(3) 0.029(3) 0.003(3) 0.004(3) 0.000(2)
C7A 0.031(3) 0.021(2) 0.037(3) 0.006(2) -0.004(3) -0.004(2)
C8A 0.043(3) 0.030(3) 0.028(2) -0.0022(18) -0.004(2) -0.001(2)
C9A 0.040(4) 0.018(2) 0.018(2) -0.0002(15) -0.001(3) 0.002(3)

loop_
_atom_type_symbol
_atom_type_description
_atom_type_scat_dispersion_real
_atom_type_scat_dispersion_imag
_atom_type_scat_source
C C 0.0033 0.0016 'International Tables Vol C Tables 4.2.6.8 and 6.1.1.4'
H H 0.0000 0.0000 'International Tables Vol C Tables 4.2.6.8 and 6.1.1.4'
N N 0.0061 0.0033 'International Tables Vol C Tables 4.2.6.8 and 6.1.1.4'
O O 0.0106 0.0060 'International Tables Vol C Tables 4.2.6.8 and 6.1.1.4'
S S 0.1246 0.1234 'International Tables Vol C Tables 4.2.6.8 and 6.1.1.4'

loop_
_geom_angle_atom_site_label_1
_geom_angle_atom_site_label_2
_geom_angle_atom_site_label_3
_geom_angle
O2 S1 O3 112.77(8)
O2 S1 O1 112.43(7)
O3 S1 O1 111.43(6)
O2 S1 C4 101.76(17)
O3 S1 C4 109.7(2)
O1 S1 C4 108.2(2)
O2 S1 C4A 113.4(4)
O3 S1 C4A 102.2(4)
O1 S1 C4A 103.9(4)
C4 S1 C4A 11.8(5)
C1 N3 C2 124.84(13)
N5 N4 C7 112.0(2)
C13 N6 C16 122.32(11)
C13 N6 C18 121.76(11)
C16 N6 C18 115.44(11)
N4 N5 C10 112.8(3)
N2 C1 N3 119.39(13)
N2 C1 N1 119.68(13)
N3 C1 N1 120.92(14)
N3 C2 C3 110.32(14)
C9 C4 C5 118.1(6)
C9 C4 S1 120.5(5)
C5 C4 S1 121.3(3)
C6 C5 C4 120.6(3)
C5 C6 C7 120.1(2)
C8 C7 C6 120.2(2)
C8 C7 N4 123.8(3)
C6 C7 N4 116.0(2)
C7 C8 C9 118.7(2)
C4 C9 C8 122.3(4)
C11 C10 C15 120.0
C11 C10 N5A 101.2(3)
C15 C10 N5A 138.8(3)
C11 C10 N5 130.12(13)
C15 C10 N5 109.88(13)
N5A C10 N5 29.0(2)
C10 C11 C12 120.0
C13 C12 C11 120.0
C12 C13 C14 120.0
C12 C13 N6 121.32(6)
C14 C13 N6 118.68(6)
C13 C14 C15 120.0
C14 C15 C10 120.0
N6 C16 C17 112.71(12)
N6 C18 C19 113.13(14)
N5A N4A C7A 110.7(5)
N4A N5A C10 103.3(5)
C5A C4A C9A 124.3(10)
C5A C4A S1 117.5(5)
C9A C4A S1 118.2(10)
C4A C5A C6A 117.9(6)
C7A C6A C5A 118.0(5)
C6A C7A C8A 122.5(5)
C6A C7A N4A 124.3(7)
C8A C7A N4A 113.1(5)
C9A C8A C7A 118.7(6)
C4A C9A C8A 118.6(9)

loop_
_geom_bond_atom_site_label_1
_geom_bond_atom_site_label_2
_geom_bond_distance
S1 O2 1.4550(12)
S1 O3 1.4582(11)
S1 O1 1.4681(11)
S1 C4 1.720(7)
S1 C4A 1.879(13)
N1 C1 1.3352(18)
N2 C1 1.327(2)
N3 C1 1.3277(19)
N3 C2 1.454(2)
N4 N5 1.269(3)
N4 C7 1.424(3)
N6 C13 1.3985(13)
N6 C16 1.4535(15)
N6 C18 1.4648(19)
N5 C10 1.448(3)
C2 C3 1.514(2)
C4 C9 1.389(5)
C4 C5 1.404(7)
C5 C6 1.392(3)
C6 C7 1.398(4)
C7 C8 1.394(4)
C8 C9 1.396(5)
C10 C11 1.3900
C10 C15 1.3900
C10 N5A 1.436(5)
C11 C12 1.3900
C12 C13 1.3900
C13 C14 1.3900
C14 C15 1.3900
C16 C17 1.527(2)
C18 C19 1.515(2)
N4A N5A 1.251(7)
N4A C7A 1.467(7)
C4A C5A 1.349(17)
C4A C9A 1.360(9)
C5A C6A 1.418(8)
C6A C7A 1.363(8)
C7A C8A 1.390(9)
C8A C9A 1.369(9)
